data_4103034
loop_
_publ_author_name
'Dinesh G. Patel'
'Michelle M. Paquette'
'Roni A. Kopelman'
'Werner Kaminsky'
'Michael J. Ferguson'
'Natia L. Frank'

_publ_contact_author_address
;
Department of Chemistry
University of Washington
Seattle
Washington, 98195, USA
;
_publ_contact_author_email kaminsky@chem.washington.edu
_publ_contact_author_fax 00(206)6858665
_publ_contact_author_name 'Werner Kaminsky'
_publ_contact_author_phone 00(206)5437585
_publ_section_title
;
 A Solution- and Solid-State Investigation of Medium Effects on Charge
 Separation in Metastable Photomerocyanines
;
_journal_name_full 'Journal of the American Chemical Society'
_journal_page_first 12568
_journal_page_last 12586
_journal_paper_doi 10.1021/ja100238h
_journal_volume 132
_journal_year 2010
_chemical_formula_moiety 'C21 H19 N3 O'
_chemical_formula_sum 'C21 H19 N3 O'
_chemical_formula_weight 329.39
_chemical_name_common IIQSO_triclinic
_chemical_name_systematic
;
 IIQSO_triclinic
;
_space_group_IT_number 2
_symmetry_cell_setting triclinic
_symmetry_Int_Tables_number 2
_symmetry_space_group_name_Hall '-P 1'
_symmetry_space_group_name_H-M 'P -1'
_atom_sites_solution_hydrogens geom
_atom_sites_solution_primary direct
_atom_sites_solution_secondary difmap
_audit_conform_dict_location ftp://ftp.iucr.org/pub/cif_core.dic
_audit_conform_dict_name cif_core.dic
_audit_conform_dict_version 2.4
_audit_creation_date 2010-03-18T17:52:34-00:00
_audit_creation_method 'WinGX routine CIF_UPDATE'
_cell_angle_alpha 72.493(3)
_cell_angle_beta 89.767(3)
_cell_angle_gamma 83.308(3)
_cell_formula_units_Z 4
_cell_length_a 11.0123(6)
_cell_length_b 11.1746(6)
_cell_length_c 14.6641(8)
_cell_measurement_reflns_used 146
_cell_measurement_temperature 100(2)
_cell_measurement_theta_max 20
_cell_measurement_theta_min 3
_cell_volume 1708.31(16)
_computing_cell_refinement 'SAINT (Bruker, 2007)'
_computing_data_collection 'APEX2 (Bruker, 2007)'
_computing_data_reduction 'SAINT (Bruker, 2007)'
_computing_molecular_graphics 'ORTEP-3 for Windows (Farrugia, 1997)'
_computing_publication_material 'SHELXL-97 (Sheldrick, 1997)'
_computing_structure_refinement 'SHELXL-97 (Sheldrick, 2008)'
_computing_structure_solution 'SHELXS97 (Sheldrick, 1997)'
_diffrn_ambient_temperature 100(2)
_diffrn_measured_fraction_theta_full 0.99
_diffrn_measured_fraction_theta_max 0.99
_diffrn_measurement_device_type 'Bruker APEXII CCD area-detector'
_diffrn_measurement_method '\f and \w scans'
_diffrn_radiation_monochromator graphite
_diffrn_radiation_type MoK\a
_diffrn_radiation_wavelength 0.71073
_diffrn_reflns_av_R_equivalents 0.0281
_diffrn_reflns_av_unetI/netI 0.0167
_diffrn_reflns_limit_h_max 14
_diffrn_reflns_limit_h_min -14
_diffrn_reflns_limit_k_max 14
_diffrn_reflns_limit_k_min -14
_diffrn_reflns_limit_l_max 19
_diffrn_reflns_limit_l_min -19
_diffrn_reflns_number 64644
_diffrn_reflns_theta_full 25
_diffrn_reflns_theta_max 28.28
_diffrn_reflns_theta_min 2.33
_diffrn_source 'fine-focus sealed tube'
_exptl_absorpt_coefficient_mu 0.081
_exptl_absorpt_correction_T_max 0.9904
_exptl_absorpt_correction_T_min 0.984
_exptl_absorpt_correction_type multi-scan
_exptl_absorpt_process_details '(SADABS; Bruker, 2007)'
_exptl_crystal_colour orange
_exptl_crystal_density_diffrn 1.281
_exptl_crystal_density_method 'not measured'
_exptl_crystal_description 'cut block'
_exptl_crystal_F_000 696
_exptl_crystal_size_max 0.2
_exptl_crystal_size_mid 0.15
_exptl_crystal_size_min 0.12
_refine_diff_density_max 0.443
_refine_diff_density_min -0.252
_refine_diff_density_rms 0.049
_refine_ls_extinction_method none
_refine_ls_goodness_of_fit_ref 1.081
_refine_ls_hydrogen_treatment constr
_refine_ls_matrix_type full
_refine_ls_number_parameters 564
_refine_ls_number_reflns 8401
_refine_ls_number_restraints 32
_refine_ls_restrained_S_all 1.082
_refine_ls_R_factor_all 0.0597
_refine_ls_R_factor_gt 0.0507
_refine_ls_shift/su_max 0
_refine_ls_shift/su_mean 0
_refine_ls_structure_factor_coef Fsqd
_refine_ls_weighting_details 'calc w=1/[\s^2^(Fo^2^)+(0.0589P)^2^+1.0199P] where P=(Fo^2^+2Fc^2^)/3'
_refine_ls_weighting_scheme calc
_refine_ls_wR_factor_gt 0.1273
_refine_ls_wR_factor_ref 0.1362
_reflns_number_gt 7275
_reflns_number_total 8401
_reflns_threshold_expression >2\s(I)
_cod_data_source_file ja100238h_si_003.cif
_cod_data_source_block iiqso
_cod_database_code 4103034

loop_
_symmetry_equiv_pos_as_xyz
'x, y, z'
'-x, -y, -z'

loop_
_atom_site_label
_atom_site_type_symbol
_atom_site_fract_x
_atom_site_fract_y
_atom_site_fract_z
_atom_site_U_iso_or_equiv
_atom_site_adp_type
_atom_site_occupancy
_atom_site_symmetry_multiplicity
_atom_site_calc_flag
_atom_site_refinement_flags
_atom_site_disorder_assembly
_atom_site_disorder_group
C1 C 0.0576(3) 0.9033(4) 0.2152(3) 0.0274(7) Uani 0.752(4) 1 d P A 1
H1A H 0.1446 0.9144 0.2154 0.041 Uiso 0.752(4) 1 calc PR A 1
H1B H 0.0215 0.9141 0.2738 0.041 Uiso 0.752(4) 1 calc PR A 1
H1C H 0.0155 0.9664 0.1594 0.041 Uiso 0.752(4) 1 calc PR A 1
N1 N 0.0448(7) 0.7784(6) 0.2107(4) 0.0188(9) Uani 0.752(4) 1 d PU A 1
C6 C 0.0722(7) 0.5519(4) 0.2505(5) 0.0200(6) Uani 0.752(4) 1 d PU A 1
C7 C 0.1584(3) 0.4373(3) 0.3085(2) 0.0309(6) Uani 0.752(4) 1 d P A 1
H7A H 0.1544 0.3672 0.2819 0.046 Uiso 0.752(4) 1 calc PR A 1
H7B H 0.1337 0.4121 0.3752 0.046 Uiso 0.752(4) 1 calc PR A 1
H7C H 0.2422 0.4592 0.3056 0.046 Uiso 0.752(4) 1 calc PR A 1
C8 C -0.0572(2) 0.5148(2) 0.24759(15) 0.0277(5) Uani 0.752(4) 1 d P A 1
H8A H -0.1147 0.5908 0.2191 0.041 Uiso 0.752(4) 1 calc PR A 1
H8B H -0.0812 0.4729 0.3128 0.041 Uiso 0.752(4) 1 calc PR A 1
H8C H -0.0584 0.4569 0.209 0.041 Uiso 0.752(4) 1 calc PR A 1
N61 N 0.067(2) 0.5758(14) 0.2528(15) 0.0203(9) Uani 0.248(4) 1 d PU A 2
C68 C 0.1038(13) 0.9058(16) 0.2159(13) 0.044(3) Uani 0.248(4) 1 d PD A 2
H68A H 0.1924 0.8904 0.2288 0.066 Uiso 0.248(4) 1 calc PR A 2
H68B H 0.0625 0.9213 0.2714 0.066 Uiso 0.248(4) 1 calc PR A 2
H68C H 0.0846 0.9798 0.1596 0.066 Uiso 0.248(4) 1 calc PR A 2
C67 C -0.0945(7) 0.8285(7) 0.1859(5) 0.0363(18) Uani 0.248(4) 1 d P A 2
H67A H -0.1152 0.8933 0.1244 0.054 Uiso 0.248(4) 1 calc PR A 2
H67B H -0.1221 0.8619 0.238 0.054 Uiso 0.248(4) 1 calc PR A 2
H67C H -0.1351 0.7539 0.1889 0.054 Uiso 0.248(4) 1 calc PR A 2
C66 C 0.059(3) 0.787(3) 0.1968(19) 0.0214(19) Uani 0.248(4) 1 d PDU A 2
C61 C 0.0979(13) 0.4421(10) 0.3055(7) 0.042(2) Uani 0.248(4) 1 d P A 2
H61A H 0.0654 0.3903 0.2702 0.063 Uiso 0.248(4) 1 calc PR A 2
H61B H 0.062 0.4243 0.3688 0.063 Uiso 0.248(4) 1 calc PR A 2
H61C H 0.187 0.422 0.313 0.063 Uiso 0.248(4) 1 calc PR A 2
C2 C 0.07083(13) 0.66824(13) 0.29259(10) 0.0204(3) Uani 1 1 d . . .
C3 C -0.02289(14) 0.67267(15) 0.36726(11) 0.0257(3) Uani 1 1 d . A .
H3 H -0.0995 0.6449 0.3598 0.031 Uiso 1 1 calc R . .
C4 C 0.10940(12) 0.74427(13) 0.45324(9) 0.0192(3) Uani 1 1 d . A .
C5 C 0.20746(12) 0.71639(12) 0.40135(9) 0.0181(3) Uani 1 1 d . . .
C9 C 0.09532(13) 0.74401(14) 0.12865(10) 0.0217(3) Uani 1 1 d . . .
C10 C 0.10996(13) 0.61270(14) 0.15174(10) 0.0228(3) Uani 1 1 d . A .
C11 C 0.15063(16) 0.55466(17) 0.08461(12) 0.0330(4) Uani 1 1 d . . .
H11 H 0.1605 0.4651 0.0999 0.04 Uiso 1 1 calc R A .
C12 C 0.17709(16) 0.6302(2) -0.00647(13) 0.0409(4) Uani 1 1 d . A .
H12 H 0.2046 0.5918 -0.0537 0.049 Uiso 1 1 calc R . .
C13 C 0.16354(15) 0.7601(2) -0.02812(11) 0.0386(4) Uani 1 1 d . . .
H13 H 0.1825 0.81 -0.0901 0.046 Uiso 1 1 calc R A .
C14 C 0.12263(14) 0.81930(16) 0.03906(11) 0.0311(3) Uani 1 1 d . A .
H14 H 0.1137 0.9088 0.024 0.037 Uiso 1 1 calc R . .
C15 C 0.32641(12) 0.73988(13) 0.41994(9) 0.0195(3) Uani 1 1 d . A .
H15 H 0.393 0.7167 0.3848 0.023 Uiso 1 1 calc R . .
C16 C 0.34582(12) 0.79603(13) 0.48858(10) 0.0195(3) Uani 1 1 d . . .
H16 H 0.4261 0.8114 0.5014 0.023 Uiso 1 1 calc R A .
C17 C 0.24641(12) 0.83156(13) 0.54096(9) 0.0187(3) Uani 1 1 d . A .
C18 C 0.12789(12) 0.80480(13) 0.52372(9) 0.0187(3) Uani 1 1 d . . .
C19 C 0.03167(13) 0.84121(15) 0.57794(11) 0.0251(3) Uani 1 1 d . A .
H19 H -0.0481 0.8232 0.5667 0.03 Uiso 1 1 calc R . .
C20 C 0.16027(15) 0.92509(16) 0.65753(12) 0.0301(3) Uani 1 1 d . A .
H20 H 0.1712 0.9678 0.7034 0.036 Uiso 1 1 calc R . .
C21 C 0.26073(14) 0.89421(14) 0.61024(11) 0.0243(3) Uani 1 1 d . . .
H21 H 0.3388 0.9145 0.6237 0.029 Uiso 1 1 calc R A .
C22 C 0.5860(3) 0.4558(2) 0.21971(16) 0.0351(6) Uani 0.750(4) 1 d P B 3
H22A H 0.6746 0.431 0.2226 0.053 Uiso 0.750(4) 1 calc PR B 3
H22B H 0.5509 0.4487 0.1605 0.053 Uiso 0.750(4) 1 calc PR B 3
H22C H 0.549 0.4001 0.2748 0.053 Uiso 0.750(4) 1 calc PR B 3
C23 C 0.5701(6) 0.6877(3) 0.1336(4) 0.0202(7) Uani 0.750(4) 1 d PU B 3
N4 N 0.5615(3) 0.5853(2) 0.2214(2) 0.0214(5) Uani 0.750(4) 1 d PU B 3
C27 C 0.5524(4) 0.8083(3) 0.1698(3) 0.0198(6) Uani 0.750(4) 1 d PU B 3
C28 C 0.6236(2) 0.91406(19) 0.11142(16) 0.0295(5) Uani 0.750(4) 1 d P B 3
H28A H 0.6093 0.9867 0.136 0.044 Uiso 0.750(4) 1 calc PR B 3
H28B H 0.5959 0.9396 0.0441 0.044 Uiso 0.750(4) 1 calc PR B 3
H28C H 0.7112 0.8836 0.1167 0.044 Uiso 0.750(4) 1 calc PR B 3
C29 C 0.41614(19) 0.8570(2) 0.16881(15) 0.0292(5) Uani 0.750(4) 1 d P B 3
H29A H 0.3709 0.7871 0.2027 0.044 Uiso 0.750(4) 1 calc PR B 3
H29B H 0.3847 0.892 0.1025 0.044 Uiso 0.750(4) 1 calc PR B 3
H29C H 0.4057 0.923 0.2005 0.044 Uiso 0.750(4) 1 calc PR B 3
C58 C 0.6621(8) 0.4283(6) 0.2215(5) 0.0281(14) Uani 0.250(4) 1 d P B 4
H58A H 0.7456 0.4513 0.2141 0.042 Uiso 0.250(4) 1 calc PR B 4
H58B H 0.6385 0.4022 0.1667 0.042 Uiso 0.250(4) 1 calc PR B 4
H58C H 0.6585 0.3584 0.2805 0.042 Uiso 0.250(4) 1 calc PR B 4
C53 C 0.568(2) 0.6584(13) 0.1408(14) 0.0204(9) Uani 0.250(4) 1 d PDU B 4
N51 N 0.5471(10) 0.7650(8) 0.1704(8) 0.0239(18) Uani 0.250(4) 1 d P B 4
C56 C 0.5751(11) 0.5411(8) 0.2267(7) 0.0186(14) Uani 0.250(4) 1 d PDU B 4
C57 C 0.4469(6) 0.5021(6) 0.2520(4) 0.0280(14) Uani 0.250(4) 1 d P B 4
H57A H 0.4185 0.4642 0.205 0.042 Uiso 0.250(4) 1 calc PR B 4
H57B H 0.3901 0.5769 0.2512 0.042 Uiso 0.250(4) 1 calc PR B 4
H57C H 0.4502 0.4405 0.3159 0.042 Uiso 0.250(4) 1 calc PR B 4
C51 C 0.5484(9) 0.8919(7) 0.1102(5) 0.0384(16) Uani 0.250(4) 1 d PU B 4
H51A H 0.5046 0.9033 0.0496 0.058 Uiso 0.250(4) 1 calc PR B 4
H51B H 0.6332 0.9088 0.0976 0.058 Uiso 0.250(4) 1 calc PR B 4
H51C H 0.5083 0.9507 0.1421 0.058 Uiso 0.250(4) 1 calc PR B 4
C24 C 0.47637(14) 0.68118(17) 0.05987(10) 0.0290(3) Uani 1 1 d . . .
H24 H 0.4007 0.6526 0.0824 0.035 Uiso 1 1 calc R B 3
C25 C 0.60919(12) 0.74285(13) -0.06047(9) 0.0188(3) Uani 1 1 d . . .
C26 C 0.70687(13) 0.71826(13) 0.00364(9) 0.0191(3) Uani 1 1 d . B .
C30 C 0.60481(14) 0.61652(14) 0.29931(10) 0.0237(3) Uani 1 1 d . . .
C31 C 0.64065(16) 0.54498(15) 0.39121(11) 0.0302(3) Uani 1 1 d . B .
H31 H 0.6447 0.4554 0.4104 0.036 Uiso 1 1 calc R . .
C32 C 0.67079(16) 0.60781(17) 0.45530(11) 0.0327(4) Uani 1 1 d . . .
H32 H 0.6956 0.5603 0.5192 0.039 Uiso 1 1 calc R B .
C33 C 0.66535(14) 0.73746(17) 0.42782(12) 0.0322(4) Uani 1 1 d . B .
H33 H 0.6865 0.7784 0.4726 0.039 Uiso 1 1 calc R . .
C34 C 0.62905(14) 0.80874(15) 0.33470(13) 0.0300(3) Uani 1 1 d . . .
H34 H 0.6253 0.8983 0.3155 0.036 Uiso 1 1 calc R B .
C35 C 0.59870(13) 0.74768(14) 0.27075(10) 0.0241(3) Uani 1 1 d . B .
C36 C 0.82578(13) 0.74090(13) -0.02723(10) 0.0212(3) Uani 1 1 d . . .
H36 H 0.8924 0.7201 0.0179 0.025 Uiso 1 1 calc R B .
C37 C 0.84487(12) 0.79296(13) -0.12245(10) 0.0207(3) Uani 1 1 d . B .
H37 H 0.9249 0.8089 -0.1431 0.025 Uiso 1 1 calc R . .
C38 C 0.74619(12) 0.82342(12) -0.19081(9) 0.0178(2) Uani 1 1 d . . .
C39 C 0.62812(12) 0.79643(12) -0.15947(9) 0.0170(2) Uani 1 1 d . B .
C40 C 0.53216(13) 0.82493(13) -0.22977(10) 0.0198(3) Uani 1 1 d . . .
H40 H 0.4525 0.8075 -0.209 0.024 Uiso 1 1 calc R B .
C41 C 0.66108(14) 0.90005(13) -0.35096(10) 0.0223(3) Uani 1 1 d . . .
H41 H 0.6725 0.9352 -0.4175 0.027 Uiso 1 1 calc R B .
C42 C 0.76038(13) 0.87855(13) -0.28986(10) 0.0210(3) Uani 1 1 d . B .
H42 H 0.8362 0.8996 -0.3133 0.025 Uiso 1 1 d R . .
N2 N -0.00710(11) 0.71090(13) 0.43989(9) 0.0263(3) Uani 1 1 d . . .
N3 N 0.04598(12) 0.89857(14) 0.64304(10) 0.0301(3) Uani 1 1 d . . .
N5 N 0.49222(11) 0.71134(13) -0.02995(9) 0.0251(3) Uani 1 1 d . B .
N6 N 0.54708(11) 0.87408(12) -0.32210(8) 0.0226(2) Uani 1 1 d . B .
O1 O 0.19381(9) 0.65932(10) 0.33255(7) 0.0211(2) Uani 1 1 d . A .
O2 O 0.69281(9) 0.66652(10) 0.09950(7) 0.0234(2) Uani 1 1 d . . .

loop_
_atom_site_aniso_label
_atom_site_aniso_U_11
_atom_site_aniso_U_22
_atom_site_aniso_U_33
_atom_site_aniso_U_23
_atom_site_aniso_U_13
_atom_site_aniso_U_12
C1 0.0325(17) 0.0171(11) 0.0325(13) -0.0096(9) -0.0069(15) 0.0025(14)
N1 0.020(2) 0.0202(14) 0.018(2) -0.0077(15) 0.0029(12) -0.0020(10)
C6 0.0312(10) 0.013(2) 0.0207(7) -0.0128(14) -0.0002(7) -0.0006(15)
C7 0.0444(16) 0.0195(11) 0.0270(11) -0.0085(8) -0.0093(14) 0.0076(13)
C8 0.0361(11) 0.0249(10) 0.0250(10) -0.0101(8) -0.0011(8) -0.0088(8)
N61 0.0310(13) 0.013(2) 0.0209(11) -0.0118(19) 0.0002(10) -0.001(2)
C68 0.060(9) 0.027(4) 0.046(5) -0.014(4) -0.020(8) 0.002(7)
C67 0.038(4) 0.038(4) 0.038(4) -0.023(3) -0.007(3) 0.005(3)
C66 0.018(4) 0.022(3) 0.020(4) 0.001(3) 0.002(3) -0.004(2)
C61 0.077(8) 0.023(4) 0.025(4) -0.008(3) -0.002(5) -0.004(6)
C2 0.0216(6) 0.0209(6) 0.0206(6) -0.0096(5) -0.0012(5) -0.0014(5)
C3 0.0222(7) 0.0342(8) 0.0264(7) -0.0161(6) 0.0028(5) -0.0078(6)
C4 0.0191(6) 0.0224(6) 0.0176(6) -0.0079(5) 0.0015(5) -0.0034(5)
C5 0.0223(6) 0.0174(6) 0.0144(6) -0.0049(5) 0.0003(5) -0.0010(5)
C9 0.0191(6) 0.0236(7) 0.0221(6) -0.0072(5) -0.0040(5) 0.0001(5)
C10 0.0250(7) 0.0238(7) 0.0205(6) -0.0089(5) -0.0038(5) -0.0001(5)
C11 0.0358(9) 0.0369(9) 0.0309(8) -0.0208(7) -0.0052(7) 0.0054(7)
C12 0.0303(8) 0.0713(14) 0.0279(8) -0.0283(9) -0.0006(6) 0.0018(8)
C13 0.0261(8) 0.0651(12) 0.0188(7) -0.0032(7) -0.0014(6) -0.0076(8)
C14 0.0246(7) 0.0345(8) 0.0270(7) 0.0022(6) -0.0083(6) -0.0051(6)
C15 0.0180(6) 0.0208(6) 0.0171(6) -0.0032(5) 0.0017(5) 0.0012(5)
C16 0.0168(6) 0.0205(6) 0.0193(6) -0.0034(5) -0.0006(5) -0.0011(5)
C17 0.0193(6) 0.0181(6) 0.0183(6) -0.0050(5) -0.0002(5) -0.0016(5)
C18 0.0194(6) 0.0199(6) 0.0181(6) -0.0073(5) 0.0019(5) -0.0030(5)
C19 0.0209(7) 0.0337(8) 0.0268(7) -0.0169(6) 0.0050(5) -0.0066(6)
C20 0.0279(8) 0.0396(9) 0.0324(8) -0.0246(7) 0.0019(6) -0.0054(7)
C21 0.0222(7) 0.0283(7) 0.0259(7) -0.0129(6) -0.0009(5) -0.0044(6)
C22 0.062(2) 0.0199(12) 0.0258(11) -0.0086(8) 0.0020(11) -0.0109(12)
C23 0.0220(7) 0.022(2) 0.0131(12) 0.0008(16) 0.0000(8) -0.0057(18)
N4 0.0334(12) 0.0158(13) 0.0161(8) -0.0052(11) 0.0002(7) -0.0064(12)
C27 0.0237(11) 0.0158(15) 0.0178(10) -0.0029(14) -0.0010(7) 0.0003(13)
C28 0.0428(14) 0.0177(9) 0.0251(10) -0.0012(7) 0.0075(9) -0.0061(9)
C29 0.0246(10) 0.0338(11) 0.0229(9) -0.0024(8) -0.0034(7) 0.0051(8)
C58 0.041(4) 0.018(3) 0.024(3) -0.007(2) 0.003(3) 0.003(3)
C53 0.0219(11) 0.022(2) 0.0136(14) 0.001(2) 0.0005(11) -0.005(2)
N51 0.033(4) 0.014(4) 0.022(3) -0.004(4) 0.002(2) 0.005(4)
C56 0.033(2) 0.013(3) 0.0107(19) -0.005(3) 0.0022(18) -0.002(3)
C57 0.033(3) 0.031(3) 0.022(3) -0.008(2) 0.005(2) -0.009(3)
C51 0.051(4) 0.023(3) 0.032(3) 0.004(2) -0.002(3) 0.002(3)
C24 0.0215(7) 0.0448(9) 0.0192(7) -0.0052(6) -0.0001(5) -0.0096(6)
C25 0.0182(6) 0.0214(6) 0.0168(6) -0.0056(5) -0.0007(5) -0.0031(5)
C26 0.0212(6) 0.0204(6) 0.0154(6) -0.0055(5) -0.0018(5) -0.0017(5)
C30 0.0275(7) 0.0281(7) 0.0171(6) -0.0078(5) 0.0010(5) -0.0067(6)
C31 0.0457(9) 0.0235(7) 0.0182(7) -0.0033(6) 0.0024(6) 0.0009(7)
C32 0.0348(8) 0.0432(9) 0.0177(7) -0.0100(6) -0.0054(6) 0.0073(7)
C33 0.0253(7) 0.0441(9) 0.0372(9) -0.0275(8) 0.0029(6) -0.0035(7)
C34 0.0267(7) 0.0227(7) 0.0423(9) -0.0128(6) 0.0107(6) -0.0022(6)
C35 0.0194(6) 0.0280(7) 0.0192(6) -0.0009(5) 0.0014(5) 0.0031(5)
C36 0.0187(6) 0.0229(7) 0.0223(6) -0.0082(5) -0.0036(5) 0.0000(5)
C37 0.0171(6) 0.0223(6) 0.0241(7) -0.0092(5) 0.0001(5) -0.0015(5)
C38 0.0188(6) 0.0163(6) 0.0196(6) -0.0077(5) 0.0013(5) -0.0016(5)
C39 0.0191(6) 0.0159(6) 0.0166(6) -0.0061(5) -0.0002(5) -0.0021(5)
C40 0.0200(6) 0.0206(6) 0.0183(6) -0.0052(5) -0.0011(5) -0.0026(5)
C41 0.0284(7) 0.0204(6) 0.0172(6) -0.0039(5) 0.0026(5) -0.0042(5)
C42 0.0228(6) 0.0194(6) 0.0217(6) -0.0073(5) 0.0042(5) -0.0036(5)
N2 0.0215(6) 0.0370(7) 0.0268(6) -0.0173(5) 0.0051(5) -0.0091(5)
N3 0.0244(6) 0.0414(8) 0.0332(7) -0.0236(6) 0.0055(5) -0.0061(6)
N5 0.0205(6) 0.0360(7) 0.0180(5) -0.0053(5) -0.0004(4) -0.0082(5)
N6 0.0258(6) 0.0237(6) 0.0173(5) -0.0042(5) -0.0014(4) -0.0042(5)
O1 0.0203(5) 0.0258(5) 0.0195(5) -0.0117(4) -0.0003(4) 0.0007(4)
O2 0.0210(5) 0.0319(5) 0.0145(4) -0.0035(4) -0.0029(4) -0.0017(4)

loop_
_atom_type_symbol
_atom_type_description
_atom_type_scat_dispersion_real
_atom_type_scat_dispersion_imag
_atom_type_scat_source
C C 0.0033 0.0016 'International Tables Vol C Tables 4.2.6.8 and 6.1.1.4'
H H 0 0 'International Tables Vol C Tables 4.2.6.8 and 6.1.1.4'
N N 0.0061 0.0033 'International Tables Vol C Tables 4.2.6.8 and 6.1.1.4'
O O 0.0106 0.006 'International Tables Vol C Tables 4.2.6.8 and 6.1.1.4'

loop_
_geom_angle_atom_site_label_1
_geom_angle_atom_site_label_2
_geom_angle_atom_site_label_3
_geom_angle
C2 N1 C1 121.8(5)
C2 N1 C9 106.5(5)
C1 N1 C9 117.4(4)
C10 C6 C7 115.2(4)
C10 C6 C8 109.6(5)
C7 C6 C8 109.6(4)
C10 C6 C2 99.6(3)
C7 C6 C2 111.9(5)
C8 C6 C2 110.5(4)
C2 N61 C61 123.1(16)
C2 N61 C10 111.8(12)
C61 N61 C10 114.3(10)
C66 C68 H68A 109.5
C66 C68 H68B 109.5
H68A C68 H68B 109.5
C66 C68 H68C 109.5
H68A C68 H68C 109.5
H68B C68 H68C 109.5
C66 C67 H67A 109.5
C66 C67 H67B 109.5
H67A C67 H67B 109.5
C66 C67 H67C 109.5
H67A C67 H67C 109.5
H67B C67 H67C 109.5
C9 C66 C68 124.4(18)
C9 C66 C2 106.2(18)
C68 C66 C2 111.1(18)
C9 C66 C67 109.7(19)
C68 C66 C67 101.7(17)
C2 C66 C67 101.4(13)
N61 C61 H61A 109.5
N61 C61 H61B 109.5
H61A C61 H61B 109.5
N61 C61 H61C 109.5
H61A C61 H61C 109.5
H61B C61 H61C 109.5
N61 C2 N1 101.1(9)
N61 C2 O1 108.8(9)
N1 C2 O1 111.6(3)
N61 C2 C3 115.5(9)
N1 C2 C3 109.3(3)
O1 C2 C3 110.24(11)
N1 C2 C6 104.5(3)
O1 C2 C6 105.7(3)
C3 C2 C6 115.4(3)
N61 C2 C66 99.1(12)
O1 C2 C66 106.1(10)
C3 C2 C66 116.2(11)
C6 C2 C66 102.2(9)
N2 C3 C2 125.07(13)
N2 C3 H3 117.5
C2 C3 H3 117.5
C5 C4 N2 121.52(12)
C5 C4 C18 118.90(12)
N2 C4 C18 119.55(12)
O1 C5 C4 120.93(12)
O1 C5 C15 117.23(12)
C4 C5 C15 121.77(12)
C66 C9 C14 123.7(12)
C66 C9 C10 115.0(12)
C14 C9 C10 121.30(14)
C14 C9 N1 130.4(3)
C10 C9 N1 108.2(3)
C11 C10 C9 120.33(14)
C11 C10 C6 127.74(19)
C9 C10 C6 111.87(18)
C11 C10 N61 138.4(5)
C9 C10 N61 101.2(5)
C6 C10 N61 10.7(6)
C10 C11 C12 118.69(16)
C10 C11 H11 120.7
C12 C11 H11 120.7
C13 C12 C11 120.43(15)
C13 C12 H12 119.8
C11 C12 H12 119.8
C12 C13 C14 121.25(16)
C12 C13 H13 119.4
C14 C13 H13 119.4
C9 C14 C13 117.99(16)
C9 C14 H14 121
C13 C14 H14 121
C16 C15 C5 119.85(12)
C16 C15 H15 120.1
C5 C15 H15 120.1
C15 C16 C17 120.29(12)
C15 C16 H16 119.9
C17 C16 H16 119.9
C18 C17 C21 117.86(12)
C18 C17 C16 119.58(12)
C21 C17 C16 122.56(13)
C17 C18 C19 117.67(12)
C17 C18 C4 119.51(12)
C19 C18 C4 122.82(12)
N3 C19 C18 124.10(13)
N3 C19 H19 118
C18 C19 H19 118
N3 C20 C21 124.18(13)
N3 C20 H20 117.9
C21 C20 H20 117.9
C20 C21 C17 118.88(13)
C20 C21 H21 120.6
C17 C21 H21 120.6
N4 C23 O2 106.2(4)
N4 C23 C24 109.3(3)
O2 C23 C24 109.4(4)
N4 C23 C27 102.3(4)
O2 C23 C27 112.1(3)
C24 C23 C27 116.8(4)
C30 N4 C22 118.9(2)
C30 N4 C23 110.3(3)
C22 N4 C23 119.2(3)
C35 C27 C28 114.7(2)
C35 C27 C29 109.6(3)
C28 C27 C29 110.3(2)
C35 C27 C23 98.8(3)
C28 C27 C23 112.4(4)
C29 C27 C23 110.4(3)
N51 C53 O2 103.7(12)
N51 C53 C24 104.4(12)
O2 C53 C24 108.1(13)
N51 C53 C56 109.7(16)
O2 C53 C56 108.2(13)
C24 C53 C56 121.4(13)
C53 N51 C51 125.1(11)
C53 N51 C35 114.1(10)
C51 N51 C35 111.4(6)
C58 C56 C53 116.7(11)
C58 C56 C57 110.2(7)
C53 C56 C57 110.8(11)
C58 C56 C30 119.8(8)
C53 C56 C30 92.9(9)
C57 C56 C30 105.1(6)
N5 C24 C53 129.5(8)
N5 C24 C23 124.6(2)
N5 C24 H24 117.7
C53 C24 H24 111.6
C23 C24 H24 117.7
C26 C25 N5 121.31(12)
C26 C25 C39 119.16(12)
N5 C25 C39 119.49(12)
O2 C26 C25 121.10(12)
O2 C26 C36 117.36(12)
C25 C26 C36 121.50(12)
C31 C30 C35 121.32(14)
C31 C30 N4 132.39(17)
C35 C30 N4 106.15(15)
C31 C30 C56 116.7(4)
C35 C30 C56 122.0(4)
C30 C31 C32 117.99(15)
C30 C31 H31 121
C32 C31 H31 121
C33 C32 C31 121.22(15)
C33 C32 H32 119.4
C31 C32 H32 119.4
C32 C33 C34 120.26(14)
C32 C33 H33 119.9
C34 C33 H33 119.9
C35 C34 C33 119.05(14)
C35 C34 H34 120.5
C33 C34 H34 120.5
C34 C35 C30 120.17(14)
C34 C35 C27 126.61(17)
C30 C35 C27 113.17(17)
C34 C35 N51 145.1(3)
C30 C35 N51 94.5(3)
C37 C36 C26 119.74(13)
C37 C36 H36 120.1
C26 C36 H36 120.1
C36 C37 C38 120.66(13)
C36 C37 H37 119.7
C38 C37 H37 119.7
C39 C38 C42 117.78(12)
C39 C38 C37 119.14(12)
C42 C38 C37 123.07(12)
C38 C39 C25 119.74(12)
C38 C39 C40 117.77(12)
C25 C39 C40 122.49(12)
N6 C40 C39 123.85(13)
N6 C40 H40 118.1
C39 C40 H40 118.1
N6 C41 C42 123.90(13)
N6 C41 H41 118
C42 C41 H41 118
C41 C42 C38 119.06(13)
C41 C42 H42 120.4
C38 C42 H42 120.5
C3 N2 C4 116.80(12)
C19 N3 C20 117.31(13)
C24 N5 C25 116.38(12)
C40 N6 C41 117.61(12)
C5 O1 C2 117.51(10)
C26 O2 C23 115.8(2)
C26 O2 C53 121.1(7)

loop_
_geom_bond_atom_site_label_1
_geom_bond_atom_site_label_2
_geom_bond_distance
C1 N1 1.441(6)
C1 H1A 0.98
C1 H1B 0.98
C1 H1C 0.98
N1 C2 1.439(7)
N1 C9 1.458(5)
C6 C10 1.484(7)
C6 C7 1.527(7)
C6 C8 1.534(8)
C6 C2 1.596(4)
C7 H7A 0.98
C7 H7B 0.98
C7 H7C 0.98
C8 H8A 0.98
C8 H8B 0.98
C8 H8C 0.98
N61 C2 1.335(14)
N61 C61 1.461(19)
N61 C10 1.50(2)
C68 C66 1.564(19)
C68 H68A 0.98
C68 H68B 0.98
C68 H68C 0.98
C67 C66 1.69(3)
C67 H67A 0.98
C67 H67B 0.98
C67 H67C 0.98
C66 C9 1.28(3)
C66 C2 1.61(3)
C61 H61A 0.98
C61 H61B 0.98
C61 H61C 0.98
C2 O1 1.4585(16)
C2 C3 1.5094(19)
C3 N2 1.2805(18)
C3 H3 0.95
C4 C5 1.3783(18)
C4 N2 1.4073(18)
C4 C18 1.4219(18)
C5 O1 1.3630(15)
C5 C15 1.4089(19)
C9 C14 1.384(2)
C9 C10 1.393(2)
C10 C11 1.379(2)
C11 C12 1.399(3)
C11 H11 0.95
C12 C13 1.379(3)
C12 H12 0.95
C13 C14 1.390(3)
C13 H13 0.95
C14 H14 0.95
C15 C16 1.3659(19)
C15 H15 0.95
C16 C17 1.4217(18)
C16 H16 0.95
C17 C18 1.4128(18)
C17 C21 1.4150(18)
C18 C19 1.4170(19)
C19 N3 1.3190(18)
C19 H19 0.95
C20 N3 1.358(2)
C20 C21 1.368(2)
C20 H20 0.95
C21 H21 0.95
C22 N4 1.448(3)
C22 H22A 0.98
C22 H22B 0.98
C22 H22C 0.98
C23 N4 1.454(4)
C23 O2 1.457(7)
C23 C24 1.522(6)
C23 C27 1.582(7)
N4 C30 1.392(3)
C27 C35 1.494(4)
C27 C28 1.532(4)
C27 C29 1.535(4)
C28 H28A 0.98
C28 H28B 0.98
C28 H28C 0.98
C29 H29A 0.98
C29 H29B 0.98
C29 H29C 0.98
C58 C56 1.513(10)
C58 H58A 0.98
C58 H58B 0.98
C58 H58C 0.98
C53 N51 1.38(2)
C53 O2 1.50(2)
C53 C24 1.50(2)
C53 C56 1.515(13)
N51 C51 1.429(10)
N51 C35 1.528(10)
C56 C57 1.537(13)
C56 C30 1.599(10)
C57 H57A 0.98
C57 H57B 0.98
C57 H57C 0.98
C51 H51A 0.98
C51 H51B 0.98
C51 H51C 0.98
C24 N5 1.2742(19)
C24 H24 0.95
C25 C26 1.3785(18)
C25 N5 1.4106(17)
C25 C39 1.4189(18)
C26 O2 1.3655(16)
C26 C36 1.4096(19)
C30 C31 1.376(2)
C30 C35 1.391(2)
C31 C32 1.393(2)
C31 H31 0.95
C32 C33 1.376(3)
C32 H32 0.95
C33 C34 1.391(3)
C33 H33 0.95
C34 C35 1.378(2)
C34 H34 0.95
C36 C37 1.367(2)
C36 H36 0.95
C37 C38 1.4209(19)
C37 H37 0.95
C38 C39 1.4127(18)
C38 C42 1.4128(18)
C39 C40 1.4191(18)
C40 N6 1.3166(17)
C40 H40 0.95
C41 N6 1.3588(19)
C41 C42 1.369(2)
C41 H41 0.95
C42 H42 0.9307
